data_7017925
loop_
_publ_author_name
'Casti\~neiras, Alfonso'
'Pedrido, Rosa'

_publ_section_title
;
 Aurophilicity in gold(I) thiosemicarbazone clusters.
;
_journal_issue 4
_journal_name_full 'Dalton transactions (Cambridge, England : 2003)'
_journal_page_first 1363
_journal_page_last 1372
_journal_paper_doi 10.1039/c1dt11680k
_journal_volume 41
_journal_year 2012
_chemical_formula_moiety 'C21 H20 Au2 Cl2 N3 P S'
_chemical_formula_sum 'C21 H20 Au2 Cl2 N3 P S'
_chemical_formula_weight 842.26
_chemical_name_systematic
;
?
;
_space_group_IT_number 2
_symmetry_cell_setting triclinic
_symmetry_Int_Tables_number 2
_symmetry_space_group_name_Hall '-P 1'
_symmetry_space_group_name_H-M 'P -1'
_atom_sites_solution_hydrogens difmap
_atom_sites_solution_primary direct
_atom_sites_solution_secondary difmap
_audit_creation_method SHELXL-97
_cell_angle_alpha 100.296(4)
_cell_angle_beta 105.008(4)
_cell_angle_gamma 96.479(4)
_cell_formula_units_Z 2
_cell_length_a 9.1233(8)
_cell_length_b 10.3094(8)
_cell_length_c 13.3409(11)
_cell_measurement_reflns_used 7690
_cell_measurement_temperature 100(2)
_cell_measurement_theta_max 36.5
_cell_measurement_theta_min 2.44
_cell_volume 1175.64(17)
_computing_cell_refinement 'APEX2 Software (Bruker, 2005)'
_computing_data_collection 'APEX2 Software (Bruker, 2005)'
_computing_data_reduction 'APEX2 Software (Bruker, 2005)'
_computing_molecular_graphics 'PLATON (Spek, 2004)'
_computing_publication_material 'SHELXL-97 (Sheldrick, 2008)'
_computing_structure_refinement 'SHELXL-97 (Sheldrick, 2008)'
_computing_structure_solution 'SHELXS-97 (Sheldrick, 2008)'
_diffrn_ambient_temperature 100(2)
_diffrn_measured_fraction_theta_full 0.999
_diffrn_measured_fraction_theta_max 0.999
_diffrn_measurement_device_type 'Bruker X8 KappaAPEXII'
_diffrn_measurement_method 'omega/phi scans'
_diffrn_radiation_monochromator graphite
_diffrn_radiation_source 'fine-focus sealed tube'
_diffrn_radiation_type MoK\a
_diffrn_radiation_wavelength 0.71073
_diffrn_reflns_av_R_equivalents 0.0363
_diffrn_reflns_av_sigmaI/netI 0.0330
_diffrn_reflns_limit_h_max 14
_diffrn_reflns_limit_h_min -14
_diffrn_reflns_limit_k_max 16
_diffrn_reflns_limit_k_min -16
_diffrn_reflns_limit_l_max 21
_diffrn_reflns_limit_l_min 0
_diffrn_reflns_number 48953
_diffrn_reflns_theta_full 34.97
_diffrn_reflns_theta_max 34.97
_diffrn_reflns_theta_min 1.62
_exptl_absorpt_coefficient_mu 12.863
_exptl_absorpt_correction_T_max 0.5656
_exptl_absorpt_correction_T_min 0.1641
_exptl_absorpt_correction_type multi-scan
_exptl_absorpt_process_details SADABS
_exptl_crystal_colour colourless
_exptl_crystal_density_diffrn 2.379
_exptl_crystal_density_method 'not measured'
_exptl_crystal_description plate
_exptl_crystal_F_000 780
_exptl_crystal_size_max 0.22
_exptl_crystal_size_mid 0.14
_exptl_crystal_size_min 0.05
_refine_diff_density_max 4.123
_refine_diff_density_min -2.774
_refine_diff_density_rms 0.196
_refine_ls_extinction_method none
_refine_ls_goodness_of_fit_ref 1.084
_refine_ls_hydrogen_treatment constr
_refine_ls_matrix_type full
_refine_ls_number_parameters 271
_refine_ls_number_reflns 10345
_refine_ls_number_restraints 0
_refine_ls_restrained_S_all 1.084
_refine_ls_R_factor_all 0.0354
_refine_ls_R_factor_gt 0.0263
_refine_ls_shift/su_max 0.001
_refine_ls_shift/su_mean 0.000
_refine_ls_structure_factor_coef Fsqd
_refine_ls_weighting_details 'calc w=1/[\s^2^(Fo^2^)+(0.0226P)^2^+1.2610P] where P=(Fo^2^+2Fc^2^)/3'
_refine_ls_weighting_scheme calc
_refine_ls_wR_factor_gt 0.0557
_refine_ls_wR_factor_ref 0.0581
_reflns_number_gt 8699
_reflns_number_total 10345
_reflns_threshold_expression >2sigma(I)
_cod_data_source_file c1dt11680k.txt
_cod_data_source_block 06rp03
_cod_depositor_comments
;
The following automatic conversions were performed:

'_symmetry_cell_setting' value 'Triclinic' changed to 'triclinic'
according to /home/saulius/struct/CIF-dictionaries/cif_core.dic
dictionary named 'cif_core.dic' version 2.4.1 from 2010-06-29.

Automatic conversion script
Id: cif_fix_values 1715 2011-07-08 13:25:40Z adriana 
;
_cod_database_code 7017925

loop_
_symmetry_equiv_pos_as_xyz
'x, y, z'
'-x, -y, -z'

loop_
_atom_site_label
_atom_site_type_symbol
_atom_site_fract_x
_atom_site_fract_y
_atom_site_fract_z
_atom_site_U_iso_or_equiv
_atom_site_adp_type
_atom_site_occupancy
_atom_site_symmetry_multiplicity
_atom_site_calc_flag
_atom_site_refinement_flags
Au1 Au 0.553596(12) 0.611975(10) 0.172575(8) 0.01243(3) Uani 1 1 d .
Au2 Au 0.439928(13) 0.087032(10) -0.202033(8) 0.01717(3) Uani 1 1 d .
Cl1 Cl 0.35957(8) 0.61718(7) 0.02249(5) 0.01705(12) Uani 1 1 d .
Cl2 Cl 0.64432(9) 0.12428(7) -0.27036(6) 0.02217(14) Uani 1 1 d .
S1 S 0.23901(9) 0.01138(8) -0.14569(6) 0.02253(15) Uani 1 1 d .
P1 P 0.74181(8) 0.58186(7) 0.30715(5) 0.01190(12) Uani 1 1 d .
N12 N 0.4395(3) 0.1949(2) 0.15272(18) 0.0153(4) Uani 1 1 d .
N13 N 0.4093(3) 0.1614(2) 0.04409(19) 0.0172(5) Uani 1 1 d .
H13A H 0.4513 0.2052 0.0101 0.021 Uiso 1 1 d R
N14 N 0.2264(3) -0.0089(2) 0.0462(2) 0.0181(5) Uani 1 1 d .
H14A H 0.2658 0.0144 0.1056 0.022 Uiso 1 1 d R
C11 C 0.6785(3) 0.4564(3) 0.3748(2) 0.0121(4) Uani 1 1 d .
C12 C 0.7133(3) 0.4868(3) 0.4864(2) 0.0152(5) Uani 1 1 d .
H12 H 0.7627 0.5635 0.5203 0.018 Uiso 1 1 d R
C13 C 0.6699(3) 0.3929(3) 0.5405(2) 0.0169(5) Uani 1 1 d .
H13 H 0.6983 0.4127 0.6172 0.020 Uiso 1 1 d R
C14 C 0.5907(3) 0.2673(3) 0.4845(2) 0.0183(5) Uani 1 1 d .
H14 H 0.5671 0.2054 0.5181 0.022 Uiso 1 1 d R
C15 C 0.5494(3) 0.2374(3) 0.3743(2) 0.0170(5) Uani 1 1 d .
H15 H 0.4990 0.1617 0.3426 0.020 Uiso 1 1 d R
C16 C 0.5916(3) 0.3306(3) 0.3179(2) 0.0144(5) Uani 1 1 d .
C17 C 0.5513(3) 0.2920(3) 0.2018(2) 0.0138(5) Uani 1 1 d .
H17 H 0.6195 0.3480 0.1749 0.017 Uiso 1 1 d R
C18 C 0.2960(3) 0.0572(3) -0.0088(2) 0.0158(5) Uani 1 1 d .
C19 C 0.1116(4) -0.1294(3) 0.0016(3) 0.0243(6) Uani 1 1 d .
H19A H 0.0256 -0.1144 -0.0529 0.037 Uiso 1 1 d R
H19B H 0.0695 -0.1588 0.0543 0.037 Uiso 1 1 d R
H19C H 0.1527 -0.1906 -0.0255 0.037 Uiso 1 1 d R
C21 C 0.8967(3) 0.5226(3) 0.2594(2) 0.0127(5) Uani 1 1 d .
C22 C 0.9574(4) 0.5947(3) 0.1955(3) 0.0224(6) Uani 1 1 d .
H22 H 0.9199 0.6691 0.1749 0.027 Uiso 1 1 d R
C23 C 1.0736(4) 0.5526(4) 0.1559(3) 0.0262(7) Uani 1 1 d .
H23 H 1.1142 0.6013 0.1153 0.031 Uiso 1 1 d R
C24 C 1.1284(4) 0.4378(3) 0.1770(3) 0.0223(6) Uani 1 1 d .
H24 H 1.1989 0.4054 0.1463 0.027 Uiso 1 1 d R
C25 C 1.0688(4) 0.3654(3) 0.2396(3) 0.0209(6) Uani 1 1 d .
H25 H 1.1013 0.2921 0.2511 0.025 Uiso 1 1 d R
C26 C 0.9527(3) 0.4077(3) 0.2813(2) 0.0161(5) Uani 1 1 d .
H26 H 0.9139 0.3571 0.3238 0.019 Uiso 1 1 d R
C31 C 0.8289(3) 0.7272(3) 0.4135(2) 0.0136(5) Uani 1 1 d .
C32 C 0.7338(3) 0.8144(3) 0.4414(2) 0.0163(5) Uani 1 1 d .
H32 H 0.6276 0.8085 0.4024 0.020 Uiso 1 1 d R
C33 C 0.7890(4) 0.9159(3) 0.5329(2) 0.0209(6) Uani 1 1 d .
H33 H 0.7272 0.9792 0.5497 0.025 Uiso 1 1 d R
C34 C 0.9405(4) 0.9320(3) 0.5939(2) 0.0220(6) Uani 1 1 d .
H34 H 0.9786 1.0010 0.6566 0.026 Uiso 1 1 d R
C35 C 1.0374(4) 0.8488(3) 0.5642(2) 0.0210(6) Uani 1 1 d .
H35 H 1.1283 0.8599 0.6004 0.025 Uiso 1 1 d R
C36 C 0.9826(3) 0.7452(3) 0.4742(2) 0.0171(5) Uani 1 1 d .
H36 H 1.0473 0.6869 0.4558 0.021 Uiso 1 1 d R

loop_
_atom_site_aniso_label
_atom_site_aniso_U_11
_atom_site_aniso_U_22
_atom_site_aniso_U_33
_atom_site_aniso_U_23
_atom_site_aniso_U_13
_atom_site_aniso_U_12
Au1 0.01426(5) 0.01202(4) 0.01018(5) 0.00247(3) 0.00213(3) 0.00185(3)
Au2 0.02460(6) 0.01427(5) 0.01118(5) 0.00089(4) 0.00314(4) 0.00497(4)
Cl1 0.0172(3) 0.0217(3) 0.0119(3) 0.0039(2) 0.0025(2) 0.0052(2)
Cl2 0.0311(4) 0.0200(3) 0.0164(3) 0.0030(3) 0.0089(3) 0.0047(3)
S1 0.0217(4) 0.0261(4) 0.0130(3) -0.0021(3) -0.0001(3) -0.0014(3)
P1 0.0136(3) 0.0102(3) 0.0106(3) 0.0017(2) 0.0023(2) 0.0002(2)
N12 0.0183(11) 0.0141(10) 0.0105(10) -0.0002(8) 0.0017(8) 0.0000(9)
N13 0.0214(12) 0.0169(11) 0.0103(10) 0.0014(9) 0.0026(9) -0.0025(9)
N14 0.0172(11) 0.0174(11) 0.0146(11) 0.0012(9) -0.0017(9) -0.0002(9)
C11 0.0113(11) 0.0127(10) 0.0117(11) 0.0029(9) 0.0028(9) 0.0010(9)
C12 0.0165(12) 0.0156(11) 0.0125(12) 0.0019(10) 0.0040(10) 0.0004(10)
C13 0.0184(13) 0.0199(13) 0.0122(12) 0.0039(10) 0.0046(10) 0.0012(10)
C14 0.0197(13) 0.0188(12) 0.0160(13) 0.0058(11) 0.0056(11) -0.0027(10)
C15 0.0203(13) 0.0126(11) 0.0165(13) 0.0018(10) 0.0051(11) -0.0012(10)
C16 0.0158(12) 0.0137(11) 0.0125(11) 0.0016(9) 0.0039(10) 0.0000(9)
C17 0.0165(12) 0.0124(10) 0.0111(11) 0.0015(9) 0.0032(10) -0.0001(9)
C18 0.0150(12) 0.0155(11) 0.0137(12) -0.0006(10) 0.0002(10) 0.0045(10)
C19 0.0205(15) 0.0172(13) 0.0301(17) 0.0017(12) 0.0021(13) -0.0009(11)
C21 0.0148(12) 0.0121(10) 0.0095(11) 0.0004(9) 0.0026(9) 0.0003(9)
C22 0.0245(15) 0.0222(14) 0.0249(15) 0.0104(12) 0.0112(13) 0.0041(12)
C23 0.0271(16) 0.0328(17) 0.0229(15) 0.0089(14) 0.0138(13) 0.0021(14)
C24 0.0192(14) 0.0254(15) 0.0201(14) -0.0029(12) 0.0080(12) 0.0019(12)
C25 0.0197(14) 0.0167(12) 0.0237(15) -0.0013(11) 0.0049(12) 0.0044(11)
C26 0.0170(13) 0.0149(11) 0.0151(12) 0.0015(10) 0.0041(10) 0.0014(10)
C31 0.0149(12) 0.0118(11) 0.0123(11) 0.0023(9) 0.0022(9) 0.0000(9)
C32 0.0173(13) 0.0166(12) 0.0134(12) 0.0013(10) 0.0033(10) 0.0017(10)
C33 0.0257(15) 0.0175(13) 0.0182(14) -0.0003(11) 0.0064(12) 0.0049(11)
C34 0.0307(16) 0.0151(12) 0.0146(13) -0.0009(10) 0.0025(12) -0.0025(11)
C35 0.0193(14) 0.0166(12) 0.0206(14) 0.0039(11) -0.0033(11) -0.0031(11)
C36 0.0170(13) 0.0137(11) 0.0178(13) 0.0031(10) 0.0010(10) 0.0012(10)

loop_
_atom_type_symbol
_atom_type_description
_atom_type_scat_dispersion_real
_atom_type_scat_dispersion_imag
_atom_type_scat_source
Au Au -2.0133 8.8022 'International Tables Vol C Tables 4.2.6.8 and 6.1.1.4'
Cl Cl 0.1484 0.1585 'International Tables Vol C Tables 4.2.6.8 and 6.1.1.4'
S S 0.1246 0.1234 'International Tables Vol C Tables 4.2.6.8 and 6.1.1.4'
P P 0.1023 0.0942 'International Tables Vol C Tables 4.2.6.8 and 6.1.1.4'
N N 0.0061 0.0033 'International Tables Vol C Tables 4.2.6.8 and 6.1.1.4'
C C 0.0033 0.0016 'International Tables Vol C Tables 4.2.6.8 and 6.1.1.4'
H H 0.0000 0.0000 'International Tables Vol C Tables 4.2.6.8 and 6.1.1.4'

loop_
_geom_angle_atom_site_label_1
_geom_angle_atom_site_label_2
_geom_angle_atom_site_label_3
_geom_angle
_geom_angle_site_symmetry_1
_geom_angle_site_symmetry_3
_geom_angle_publ_flag
P1 Au1 Cl1 173.01(2) . . y
P1 Au1 Au2 106.473(18) . 2_665 ?
Cl1 Au1 Au2 80.122(18) . 2_665 ?
P1 Au1 Cl1 95.06(2) . 2_665 y
Cl1 Au1 Cl1 78.62(2) . 2_665 y
Au2 Au1 Cl1 130.940(12) 2_665 2_665 ?
P1 Au1 Au1 124.849(19) . 2_665 ?
Cl1 Au1 Au1 48.783(18) . 2_665 ?
Au2 Au1 Au1 114.565(6) 2_665 2_665 ?
Cl1 Au1 Au1 29.837(11) 2_665 2_665 ?
S1 Au2 Cl2 169.80(3) . . y
S1 Au2 Au1 104.87(2) . 2_665 ?
Cl2 Au2 Au1 85.172(19) . 2_665 ?
Au1 Cl1 Cl1 64.67(2) . 2_665 ?
C18 S1 Au2 107.14(10) . . ?
C31 P1 C21 106.67(13) . . ?
C31 P1 C11 103.82(12) . . ?
C21 P1 C11 105.92(12) . . ?
C31 P1 Au1 116.13(9) . . ?
C21 P1 Au1 110.59(9) . . ?
C11 P1 Au1 112.96(9) . . ?
C17 N12 N13 116.0(2) . . ?
C18 N13 N12 117.1(2) . . ?
C18 N13 H13A 119.2 . . ?
N12 N13 H13A 123.5 . . ?
C18 N14 C19 125.0(3) . . ?
C18 N14 H14A 111.2 . . ?
C19 N14 H14A 122.5 . . ?
C12 C11 C16 118.9(2) . . ?
C12 C11 P1 119.4(2) . . ?
C16 C11 P1 121.7(2) . . ?
C13 C12 C11 120.9(3) . . ?
C13 C12 H12 120.4 . . ?
C11 C12 H12 118.7 . . ?
C14 C13 C12 119.9(3) . . ?
C14 C13 H13 119.4 . . ?
C12 C13 H13 120.6 . . ?
C13 C14 C15 120.0(3) . . ?
C13 C14 H14 120.8 . . ?
C15 C14 H14 119.2 . . ?
C14 C15 C16 121.1(3) . . ?
C14 C15 H15 117.8 . . ?
C16 C15 H15 121.1 . . ?
C15 C16 C11 119.1(2) . . ?
C15 C16 C17 119.0(2) . . ?
C11 C16 C17 121.9(2) . . ?
N12 C17 C16 118.7(2) . . ?
N12 C17 H17 131.0 . . ?
C16 C17 H17 110.3 . . ?
N14 C18 N13 118.6(3) . . ?
N14 C18 S1 119.7(2) . . ?
N13 C18 S1 121.7(2) . . ?
N14 C19 H19A 111.1 . . ?
N14 C19 H19B 112.1 . . ?
H19A C19 H19B 106.5 . . ?
N14 C19 H19C 108.9 . . ?
H19A C19 H19C 109.0 . . ?
H19B C19 H19C 109.1 . . ?
C26 C21 C22 119.7(3) . . ?
C26 C21 P1 122.5(2) . . ?
C22 C21 P1 117.8(2) . . ?
C23 C22 C21 120.0(3) . . ?
C23 C22 H22 116.8 . . ?
C21 C22 H22 123.1 . . ?
C22 C23 C24 120.4(3) . . ?
C22 C23 H23 119.6 . . ?
C24 C23 H23 120.1 . . ?
C23 C24 C25 120.1(3) . . ?
C23 C24 H24 120.8 . . ?
C25 C24 H24 119.0 . . ?
C24 C25 C26 120.2(3) . . ?
C24 C25 H25 120.0 . . ?
C26 C25 H25 119.8 . . ?
C21 C26 C25 119.7(3) . . ?
C21 C26 H26 121.5 . . ?
C25 C26 H26 118.8 . . ?
C32 C31 C36 119.9(3) . . ?
C32 C31 P1 117.7(2) . . ?
C36 C31 P1 122.0(2) . . ?
C31 C32 C33 120.1(3) . . ?
C31 C32 H32 124.1 . . ?
C33 C32 H32 115.8 . . ?
C34 C33 C32 119.8(3) . . ?
C34 C33 H33 119.5 . . ?
C32 C33 H33 120.4 . . ?
C35 C34 C33 120.4(3) . . ?
C35 C34 H34 119.5 . . ?
C33 C34 H34 120.1 . . ?
C34 C35 C36 120.4(3) . . ?
C34 C35 H35 119.9 . . ?
C36 C35 H35 119.8 . . ?
C35 C36 C31 119.4(3) . . ?
C35 C36 H36 120.2 . . ?
C31 C36 H36 120.3 . . ?

loop_
_geom_bond_atom_site_label_1
_geom_bond_atom_site_label_2
_geom_bond_distance
_geom_bond_site_symmetry_2
_geom_bond_publ_flag
Au1 P1 2.2341(7) . y
Au1 Cl1 2.3172(7) . y
Au1 Au2 3.0492(3) 2_665 y
Au1 Cl1 3.5034(7) 2_665 y
Au1 Au1 4.5659(4) 2_665 y
Au2 S1 2.2659(8) . y
Au2 Cl2 2.3020(8) . y
Au2 Au1 3.0492(3) 2_665 y
Cl1 Cl1 3.8000(14) 2_665 y
S1 C18 1.724(3) . ?
P1 C31 1.810(3) . ?
P1 C21 1.816(3) . ?
P1 C11 1.828(3) . ?
N12 C17 1.288(3) . ?
N12 N13 1.374(3) . ?
N13 C18 1.349(4) . ?
N13 H13A 0.8252 . ?
N14 C18 1.315(4) . ?
N14 C19 1.454(4) . ?
N14 H14A 0.7616 . ?
C11 C12 1.407(4) . ?
C11 C16 1.411(4) . ?
C12 C13 1.389(4) . ?
C12 H12 0.8476 . ?
C13 C14 1.385(4) . ?
C13 H13 0.9649 . ?
C14 C15 1.387(4) . ?
C14 H14 0.8805 . ?
C15 C16 1.401(4) . ?
C15 H15 0.8365 . ?
C16 C17 1.465(4) . ?
C17 H17 0.9779 . ?
C19 H19A 0.9701 . ?
C19 H19B 0.9623 . ?
C19 H19C 0.8432 . ?
C21 C26 1.390(4) . ?
C21 C22 1.401(4) . ?
C22 C23 1.379(5) . ?
C22 H22 0.9318 . ?
C23 C24 1.382(5) . ?
C23 H23 0.9188 . ?
C24 C25 1.385(4) . ?
C24 H24 0.9093 . ?
C25 C26 1.394(4) . ?
C25 H25 0.8662 . ?
C26 H26 0.9415 . ?
C31 C32 1.387(4) . ?
C31 C36 1.399(4) . ?
C32 C33 1.395(4) . ?
C32 H32 0.9624 . ?
C33 C34 1.384(5) . ?
C33 H33 0.9436 . ?
C34 C35 1.380(5) . ?
C34 H34 0.9527 . ?
C35 C36 1.393(4) . ?
C35 H35 0.8286 . ?
C36 H36 0.9341 . ?

loop_
_geom_hbond_atom_site_label_D
_geom_hbond_atom_site_label_H
_geom_hbond_atom_site_label_A
_geom_hbond_distance_DH
_geom_hbond_distance_HA
_geom_hbond_distance_DA
_geom_hbond_angle_DHA
_geom_hbond_site_symmetry_A
N13 H13A Cl1 0.83 2.55 3.325(3) 158.0 2_665
N14 H14A N12 0.76 2.18 2.606(3) 115.7 .
N14 H14A Cl2 0.76 2.83 3.393(3) 132.9 2_655
C17 H17 Cl1 0.98 2.77 3.547(3) 136.5 2_665
C23 H23 Cl1 0.92 2.83 3.586(3) 140.7 1_655

loop_
_geom_torsion_atom_site_label_1
_geom_torsion_atom_site_label_2
_geom_torsion_atom_site_label_3
_geom_torsion_atom_site_label_4
_geom_torsion
_geom_torsion_site_symmetry_1
_geom_torsion_site_symmetry_3
_geom_torsion_site_symmetry_4
_geom_torsion_publ_flag
P1 Au1 Cl1 Cl1 -25.5(2) . . 2_665 ?
Au2 Au1 Cl1 Cl1 135.522(18) 2_665 . 2_665 ?
Au1 Au1 Cl1 Cl1 0.0 2_665 . 2_665 ?
Cl2 Au2 S1 C18 115.74(17) . . . ?
Au1 Au2 S1 C18 -74.48(10) 2_665 . . ?
Cl1 Au1 P1 C31 171.7(2) . . . ?
Au2 Au1 P1 C31 11.24(10) 2_665 . . ?
Cl1 Au1 P1 C31 146.65(10) 2_665 . . ?
Au1 Au1 P1 C31 148.47(10) 2_665 . . ?
Cl1 Au1 P1 C21 50.0(2) . . . ?
Au2 Au1 P1 C21 -110.47(9) 2_665 . . ?
Cl1 Au1 P1 C21 24.94(9) 2_665 . . ?
Au1 Au1 P1 C21 26.77(10) 2_665 . . ?
Cl1 Au1 P1 C11 -68.5(2) . . . ?
Au2 Au1 P1 C11 131.02(9) 2_665 . . ?
Cl1 Au1 P1 C11 -93.57(10) 2_665 . . ?
Au1 Au1 P1 C11 -91.74(10) 2_665 . . ?
C17 N12 N13 C18 177.9(3) . . . ?
C31 P1 C11 C12 -4.0(3) . . . ?
C21 P1 C11 C12 108.2(2) . . . ?
Au1 P1 C11 C12 -130.6(2) . . . ?
C31 P1 C11 C16 174.3(2) . . . ?
C21 P1 C11 C16 -73.5(2) . . . ?
Au1 P1 C11 C16 47.7(2) . . . ?
C16 C11 C12 C13 3.1(4) . . . ?
P1 C11 C12 C13 -178.6(2) . . . ?
C11 C12 C13 C14 -0.2(4) . . . ?
C12 C13 C14 C15 -2.6(4) . . . ?
C13 C14 C15 C16 2.5(5) . . . ?
C14 C15 C16 C11 0.5(4) . . . ?
C14 C15 C16 C17 177.3(3) . . . ?
C12 C11 C16 C15 -3.2(4) . . . ?
P1 C11 C16 C15 178.5(2) . . . ?
C12 C11 C16 C17 -179.9(3) . . . ?
P1 C11 C16 C17 1.8(4) . . . ?
N13 N12 C17 C16 -178.6(2) . . . ?
C15 C16 C17 N12 22.2(4) . . . ?
C11 C16 C17 N12 -161.1(3) . . . ?
C19 N14 C18 N13 -174.7(3) . . . ?
C19 N14 C18 S1 6.5(4) . . . ?
N12 N13 C18 N14 -2.8(4) . . . ?
N12 N13 C18 S1 176.0(2) . . . ?
Au2 S1 C18 N14 -157.3(2) . . . ?
Au2 S1 C18 N13 23.9(3) . . . ?
C31 P1 C21 C26 106.4(2) . . . ?
C11 P1 C21 C26 -3.8(3) . . . ?
Au1 P1 C21 C26 -126.5(2) . . . ?
C31 P1 C21 C22 -75.6(3) . . . ?
C11 P1 C21 C22 174.3(2) . . . ?
Au1 P1 C21 C22 51.6(2) . . . ?
C26 C21 C22 C23 -0.9(5) . . . ?
P1 C21 C22 C23 -179.0(3) . . . ?
C21 C22 C23 C24 1.4(5) . . . ?
C22 C23 C24 C25 -1.1(5) . . . ?
C23 C24 C25 C26 0.3(5) . . . ?
C22 C21 C26 C25 0.0(4) . . . ?
P1 C21 C26 C25 178.1(2) . . . ?
C24 C25 C26 C21 0.2(4) . . . ?
C21 P1 C31 C32 160.7(2) . . . ?
C11 P1 C31 C32 -87.7(2) . . . ?
Au1 P1 C31 C32 36.9(2) . . . ?
C21 P1 C31 C36 -26.3(3) . . . ?
C11 P1 C31 C36 85.3(2) . . . ?
Au1 P1 C31 C36 -150.1(2) . . . ?
C36 C31 C32 C33 -3.2(4) . . . ?
P1 C31 C32 C33 169.9(2) . . . ?
C31 C32 C33 C34 2.1(4) . . . ?
C32 C33 C34 C35 0.5(5) . . . ?
C33 C34 C35 C36 -1.9(5) . . . ?
C34 C35 C36 C31 0.7(4) . . . ?
C32 C31 C36 C35 1.8(4) . . . ?
P1 C31 C36 C35 -171.0(2) . . . ?
Cl1 Au1 Au2 Cl2 81.53(3) . 2_665 2_665 y
Cl1 Au1 Au2 S1 -100.28(3) . 2_665 2_665 y
P1 Au1 Au2 Cl2 -100.84(3) . 2_665 2_665 y
P1 Au1 Au2 S1 77.35(3) . 2_665 2_665 y
